data_7241675
loop_
_publ_author_name
'Leduskrasts, Kaspars'
'Suna, Edgars'

_publ_section_title
;
 Aggregation induced emission in one easy step: pyridinium AIEgens and
 counter ion effect
;
_journal_issue 62
_journal_name_full 'RSC Advances'
_journal_page_first 38107
_journal_page_last 38113
_journal_paper_doi 10.1039/D0RA07137D
_journal_volume 10
_journal_year 2020
_chemical_formula_moiety 'C23 H17 N2, C H4 O, Cl'
_chemical_formula_sum 'C24 H21 Cl N2 O'
_chemical_formula_weight 388.88
_space_group_IT_number 14
_space_group_name_Hall '-P 2ybc'
_space_group_name_H-M_alt 'P 1 21/c 1'
_symmetry_cell_setting monoclinic
_symmetry_space_group_name_H-M 'P 1 21/c 1'
_atom_sites_solution_hydrogens mixed
_atom_sites_solution_primary direct
_atom_sites_solution_secondary difmap
_audit_creation_method SHELXL
_audit_update_record
;
2020-03-07 deposited with the CCDC.	2020-10-12 downloaded from the CCDC.
;
_cell_angle_alpha 90.00
_cell_angle_beta 100.702(7)
_cell_angle_gamma 90.00
_cell_formula_units_Z 8
_cell_length_a 9.2977(7)
_cell_length_b 18.1902(10)
_cell_length_c 23.3996(17)
_cell_measurement_reflns_used 5139
_cell_measurement_temperature 150(2)
_cell_measurement_theta_max 75.0
_cell_measurement_theta_min 0.9
_cell_volume 3888.7(5)
_computing_structure_refinement 'SHELXL (Sheldrick, 2008)'
_computing_structure_solution 'DETMAX (Mishnev & Belyakov, 1988)'
_diffrn_ambient_temperature 150(2)
_diffrn_measured_fraction_theta_full 0.988
_diffrn_measured_fraction_theta_max 0.988
_diffrn_measurement_device 'four-circle diffractometer'
_diffrn_measurement_device_type 'XtaLAB Synergy, Dualflex, HyPix'
_diffrn_measurement_method '\w scans'
_diffrn_radiation_monochromator mirror
_diffrn_radiation_probe x-ray
_diffrn_radiation_type CuK\a
_diffrn_radiation_wavelength 1.54184
_diffrn_reflns_av_R_equivalents 0.0048
_diffrn_reflns_av_sigmaI/netI 0.0824
_diffrn_reflns_limit_h_max 11
_diffrn_reflns_limit_h_min -11
_diffrn_reflns_limit_k_max 22
_diffrn_reflns_limit_k_min 0
_diffrn_reflns_limit_l_max 29
_diffrn_reflns_limit_l_min 0
_diffrn_reflns_number 8211
_diffrn_reflns_theta_full 77.84
_diffrn_reflns_theta_max 77.84
_diffrn_reflns_theta_min 4.55
_diffrn_source 'micro-focus sealed X-ray tube'
_diffrn_source_type 'PhotonJet (Cu) X-ray Source'
_exptl_absorpt_coefficient_mu 1.864
_exptl_absorpt_correction_T_max 0.9816
_exptl_absorpt_correction_T_min 0.7184
_exptl_absorpt_correction_type multi-scan
_exptl_absorpt_process_details
;
CrysAlisPro 1.171.40.35a (Rigaku Oxford Diffraction, 2018)
Empirical absorption correction using spherical harmonics,
 implemented in SCALE3 ABSPACK scaling algorithm.
;
_exptl_crystal_colour Colourless
_exptl_crystal_density_diffrn 1.328
_exptl_crystal_density_method 'not measured'
_exptl_crystal_description Plate
_exptl_crystal_F_000 1632
_exptl_crystal_size_max 0.19
_exptl_crystal_size_mid 0.16
_exptl_crystal_size_min 0.01
_refine_diff_density_max 0.974
_refine_diff_density_min -0.902
_refine_diff_density_rms 0.186
_refine_ls_extinction_method none
_refine_ls_goodness_of_fit_ref 1.052
_refine_ls_hydrogen_treatment mixed
_refine_ls_matrix_type full
_refine_ls_number_parameters 511
_refine_ls_number_reflns 8200
_refine_ls_number_restraints 0
_refine_ls_restrained_S_all 1.052
_refine_ls_R_factor_all 0.1212
_refine_ls_R_factor_gt 0.0897
_refine_ls_shift/su_max 0.007
_refine_ls_shift/su_mean 0.001
_refine_ls_structure_factor_coef Fsqd
_refine_ls_weighting_details 'calc w=1/[\s^2^(Fo^2^)+(0.1513P)^2^+1.5043P] where P=(Fo^2^+2Fc^2^)/3'
_refine_ls_weighting_scheme calc
_refine_ls_wR_factor_gt 0.2275
_refine_ls_wR_factor_ref 0.2553
_reflns_number_gt 5584
_reflns_number_total 8200
_reflns_threshold_expression >2sigma(I)
_cod_data_source_file d0ra07137d2.cif
_cod_data_source_block kl1223
_cod_original_sg_symbol_H-M 'P 21/c'
_cod_original_formula_sum 'C24 H21 Cl1 N2 O1'
_cod_database_code 7241675

loop_
_symmetry_equiv_pos_as_xyz
'x, y, z'
'-x, y+1/2, -z+1/2'
'-x, -y, -z'
'x, -y-1/2, z-1/2'

loop_
_atom_site_label
_atom_site_type_symbol
_atom_site_fract_x
_atom_site_fract_y
_atom_site_fract_z
_atom_site_U_iso_or_equiv
_atom_site_adp_type
_atom_site_occupancy
_atom_site_symmetry_multiplicity
_atom_site_calc_flag
_atom_site_refinement_flags
_atom_site_disorder_assembly
_atom_site_disorder_group
Cl2A Cl 0.51054(10) 1.07046(5) 0.57408(4) 0.0449(3) Uani 1 1 d . . .
Cl1A Cl 0.83986(11) 0.56260(5) 0.57366(5) 0.0483(3) Uani 1 1 d . . .
N9 N 1.0397(3) -0.05363(17) 0.62264(13) 0.0369(7) Uani 1 1 d . . .
N19 N 0.9293(4) 0.40498(18) 0.58233(16) 0.0441(8) Uani 1 1 d . . .
H19 H 0.9155 0.4516 0.5783 0.053 Uiso 1 1 calc R . .
N69 N 0.4308(4) 0.91258(19) 0.58058(16) 0.0466(8) Uani 1 1 d . . .
H69 H 0.445(5) 0.960(3) 0.578(2) 0.048(12) Uiso 1 1 d . . .
N59 N 0.3489(3) 0.45651(18) 0.62872(14) 0.0396(7) Uani 1 1 d . . .
C54A C 0.3979(4) 0.3344(2) 0.62450(15) 0.0351(7) Uani 1 1 d . . .
C4B C 0.9829(4) -0.1753(2) 0.62461(15) 0.0352(7) Uani 1 1 d . . .
C8 C 0.8197(4) -0.1014(2) 0.55265(16) 0.0393(8) Uani 1 1 d . . .
H8 H 0.7915 -0.0563 0.5353 0.047 Uiso 1 1 calc R . .
C54B C 0.3111(4) 0.3454(2) 0.66882(15) 0.0358(7) Uani 1 1 d . . .
C59A C 0.4206(4) 0.4043(2) 0.60123(16) 0.0373(8) Uani 1 1 d . . .
C10 C 1.0218(4) 0.0239(2) 0.61436(16) 0.0369(8) Uani 1 1 d . . .
C8A C 0.9410(4) -0.1073(2) 0.59782(16) 0.0356(7) Uani 1 1 d . . .
C66 C 0.3940(4) 0.7658(2) 0.60009(16) 0.0367(8) Uani 1 1 d . . .
C16 C 0.9694(4) 0.2563(2) 0.59488(16) 0.0359(7) Uani 1 1 d . . .
C13 C 0.9884(4) 0.1759(2) 0.60056(16) 0.0364(7) Uani 1 1 d . . .
C58A C 0.2814(4) 0.4214(2) 0.66979(16) 0.0376(8) Uani 1 1 d . . .
C3 C 1.3101(4) -0.1749(2) 0.74873(17) 0.0435(9) Uani 1 1 d . . .
H3 H 1.3680 -0.2042 0.7765 0.052 Uiso 1 1 calc R . .
C4A C 1.1112(4) -0.1616(2) 0.66880(15) 0.0353(7) Uani 1 1 d . . .
C60 C 0.3594(4) 0.5343(2) 0.62124(16) 0.0385(8) Uani 1 1 d . . .
C54 C 0.4579(4) 0.2717(2) 0.60281(16) 0.0380(8) Uani 1 1 d . . .
H54 H 0.4450 0.2253 0.6177 0.046 Uiso 1 1 calc R . .
C61 C 0.2327(4) 0.5767(2) 0.60699(17) 0.0393(8) Uani 1 1 d . . .
H61 H 0.1411 0.5545 0.6019 0.047 Uiso 1 1 calc R . .
C51 C 0.5015(4) 0.4130(2) 0.55738(17) 0.0434(9) Uani 1 1 d . . .
H51 H 0.5176 0.4592 0.5427 0.052 Uiso 1 1 calc R . .
C56 C 0.1807(4) 0.3281(2) 0.74686(17) 0.0439(9) Uani 1 1 d . . .
H56 H 0.1458 0.2974 0.7730 0.053 Uiso 1 1 calc R . .
C63 C 0.3798(4) 0.6859(2) 0.60823(16) 0.0375(8) Uani 1 1 d . . .
C62 C 0.2438(4) 0.6520(2) 0.60045(16) 0.0389(8) Uani 1 1 d . . .
H62 H 0.1593 0.6801 0.5907 0.047 Uiso 1 1 calc R . .
C5 C 0.9017(4) -0.2388(2) 0.60578(16) 0.0378(8) Uani 1 1 d . . .
H5 H 0.9273 -0.2841 0.6232 0.045 Uiso 1 1 calc R . .
C9A C 1.1427(4) -0.0867(2) 0.66636(16) 0.0372(8) Uani 1 1 d . . .
C15 C 1.1362(4) 0.0664(2) 0.60152(17) 0.0396(8) Uani 1 1 d . . .
H15 H 1.2239 0.0442 0.5975 0.047 Uiso 1 1 calc R . .
C17 C 0.8954(4) 0.2957(2) 0.63128(17) 0.0421(8) Uani 1 1 d . . .
H17 H 0.8586 0.2716 0.6605 0.051 Uiso 1 1 calc R . .
C14 C 1.1196(4) 0.1419(2) 0.59475(17) 0.0408(8) Uani 1 1 d . . .
H14 H 1.1964 0.1701 0.5863 0.049 Uiso 1 1 calc R . .
C21 C 1.0264(4) 0.2953(2) 0.55225(16) 0.0408(8) Uani 1 1 d . . .
H21 H 1.0796 0.2709 0.5281 0.049 Uiso 1 1 calc R . .
C71 C 0.5009(4) 0.8074(2) 0.63590(18) 0.0441(9) Uani 1 1 d . . .
H71 H 0.5618 0.7852 0.6671 0.053 Uiso 1 1 calc R . .
C11 C 0.8894(4) 0.0569(2) 0.61915(17) 0.0410(8) Uani 1 1 d . . .
H11 H 0.8121 0.0285 0.6268 0.049 Uiso 1 1 calc R . .
C20 C 1.0033(4) 0.3695(2) 0.54636(17) 0.0451(9) Uani 1 1 d . . .
H20 H 1.0387 0.3953 0.5176 0.054 Uiso 1 1 calc R . .
C4 C 1.1955(4) -0.2063(2) 0.71057(16) 0.0400(8) Uani 1 1 d . . .
H4 H 1.1750 -0.2562 0.7126 0.048 Uiso 1 1 calc R . .
C64 C 0.5060(4) 0.6426(2) 0.62218(17) 0.0403(8) Uani 1 1 d . . .
H64 H 0.5976 0.6648 0.6274 0.048 Uiso 1 1 calc R . .
C55 C 0.2608(4) 0.2988(2) 0.70787(16) 0.0407(8) Uani 1 1 d . . .
H55 H 0.2806 0.2487 0.7079 0.049 Uiso 1 1 calc R . .
C7 C 0.7438(4) -0.1646(2) 0.53486(17) 0.0414(8) Uani 1 1 d . . .
H7 H 0.6638 -0.1619 0.5045 0.050 Uiso 1 1 calc R . .
C68 C 0.3239(5) 0.8771(2) 0.54554(18) 0.0464(9) Uani 1 1 d . . .
H68 H 0.2646 0.9018 0.5152 0.056 Uiso 1 1 calc R . .
C2 C 1.3402(4) -0.1001(3) 0.74619(17) 0.0452(9) Uani 1 1 d . . .
H2 H 1.4170 -0.0803 0.7729 0.054 Uiso 1 1 calc R . .
C6 C 0.7823(4) -0.2325(2) 0.56057(16) 0.0392(8) Uani 1 1 d . . .
H6 H 0.7277 -0.2740 0.5474 0.047 Uiso 1 1 calc R . .
C57 C 0.1524(4) 0.4035(2) 0.74702(17) 0.0434(9) Uani 1 1 d . . .
H57 H 0.0992 0.4221 0.7737 0.052 Uiso 1 1 calc R . .
C12 C 0.8733(4) 0.1318(2) 0.61245(17) 0.0389(8) Uani 1 1 d . . .
H12 H 0.7848 0.1536 0.6158 0.047 Uiso 1 1 calc R . .
C67 C 0.3020(4) 0.8029(2) 0.55488(17) 0.0420(8) Uani 1 1 d . . .
H67 H 0.2265 0.7778 0.5312 0.050 Uiso 1 1 calc R . .
C53 C 0.5372(4) 0.2809(2) 0.55839(17) 0.0445(9) Uani 1 1 d . . .
H53 H 0.5773 0.2401 0.5432 0.053 Uiso 1 1 calc R . .
C52 C 0.5570(4) 0.3503(2) 0.53650(17) 0.0443(9) Uani 1 1 d . . .
H52 H 0.6098 0.3547 0.5066 0.053 Uiso 1 1 calc R . .
C65 C 0.4961(4) 0.5677(2) 0.62826(18) 0.0422(8) Uani 1 1 d . . .
H65 H 0.5806 0.5394 0.6370 0.051 Uiso 1 1 calc R . .
C58 C 0.2009(4) 0.4515(2) 0.70884(17) 0.0415(8) Uani 1 1 d . . .
H58 H 0.1807 0.5015 0.7092 0.050 Uiso 1 1 calc R . .
C18 C 0.8768(4) 0.3697(2) 0.62406(18) 0.0457(9) Uani 1 1 d . . .
H18 H 0.8270 0.3959 0.6485 0.055 Uiso 1 1 calc R . .
C70 C 0.5162(5) 0.8802(2) 0.62532(19) 0.0479(9) Uani 1 1 d . . .
H70 H 0.5871 0.9075 0.6496 0.057 Uiso 1 1 calc R . .
C1 C 1.2588(4) -0.0540(2) 0.70486(17) 0.0423(8) Uani 1 1 d . . .
H1 H 1.2803 -0.0042 0.7029 0.051 Uiso 1 1 calc R . .
O2M O 1.0014(5) 0.6137(2) 0.69962(18) 0.0776(11) Uani 1 1 d . . .
H2M H 0.9616 0.6024 0.6645 0.093 Uiso 1 1 d R . .
C1M C 0.8941(7) 0.6156(4) 0.7336(2) 0.0798(17) Uani 1 1 d . . .
H1MA H 0.8160 0.6473 0.7158 0.120 Uiso 1 1 calc R . .
H1MB H 0.9353 0.6340 0.7716 0.120 Uiso 1 1 calc R . .
H1MC H 0.8567 0.5670 0.7369 0.120 Uiso 1 1 calc R . .
O52M O 0.4443(5) 1.1183(3) 0.69620(18) 0.0840(12) Uani 1 1 d . . .
H52M H 0.4466 1.0980 0.6585 0.126 Uiso 1 1 d R . .
C51M C 0.5863(7) 1.1200(4) 0.7284(3) 0.0863(19) Uani 1 1 d . . .
H51A H 0.6509 1.1411 0.7053 0.129 Uiso 1 1 calc R . .
H51B H 0.6175 1.0709 0.7394 0.129 Uiso 1 1 calc R . .
H51C H 0.5882 1.1492 0.7627 0.129 Uiso 1 1 calc R . .

loop_
_atom_site_aniso_label
_atom_site_aniso_U_11
_atom_site_aniso_U_22
_atom_site_aniso_U_33
_atom_site_aniso_U_23
_atom_site_aniso_U_13
_atom_site_aniso_U_12
Cl2A 0.0405(5) 0.0399(5) 0.0539(6) 0.0024(4) 0.0077(4) -0.0014(3)
Cl1A 0.0455(5) 0.0396(5) 0.0626(6) 0.0019(4) 0.0171(4) 0.0026(4)
N9 0.0350(15) 0.0352(16) 0.0386(16) 0.0017(12) 0.0023(12) 0.0007(12)
N19 0.0435(18) 0.0316(16) 0.055(2) -0.0013(14) 0.0029(15) -0.0015(13)
N69 0.055(2) 0.0332(17) 0.057(2) -0.0016(15) 0.0242(17) -0.0002(14)
N59 0.0402(16) 0.0393(16) 0.0433(17) 0.0051(13) 0.0184(13) 0.0024(13)
C54A 0.0297(16) 0.0413(19) 0.0338(17) -0.0014(14) 0.0044(13) -0.0004(13)
C4B 0.0353(17) 0.0402(18) 0.0323(16) -0.0016(14) 0.0123(14) 0.0030(14)
C8 0.0395(19) 0.042(2) 0.0360(18) 0.0050(15) 0.0069(15) 0.0046(15)
C54B 0.0320(17) 0.0389(19) 0.0365(17) 0.0016(14) 0.0067(14) -0.0032(13)
C59A 0.0359(18) 0.0398(19) 0.0374(18) -0.0009(15) 0.0098(14) 0.0009(14)
C10 0.0359(18) 0.0370(18) 0.0373(18) 0.0000(14) 0.0054(14) 0.0013(14)
C8A 0.0318(17) 0.0402(19) 0.0366(18) -0.0017(14) 0.0110(14) -0.0006(13)
C66 0.0357(18) 0.043(2) 0.0347(18) 0.0013(14) 0.0140(14) 0.0001(14)
C16 0.0323(17) 0.0377(18) 0.0367(18) 0.0001(14) 0.0043(14) -0.0013(13)
C13 0.0334(17) 0.0402(19) 0.0365(18) -0.0006(14) 0.0085(14) 0.0006(14)
C58A 0.0354(18) 0.0406(19) 0.0370(18) 0.0026(14) 0.0077(14) -0.0007(14)
C3 0.040(2) 0.053(2) 0.0369(19) 0.0059(16) 0.0060(15) 0.0058(16)
C4A 0.0315(17) 0.045(2) 0.0309(16) 0.0018(14) 0.0101(13) 0.0047(14)
C60 0.0389(19) 0.0407(19) 0.0391(19) 0.0050(15) 0.0154(15) 0.0025(15)
C54 0.0378(18) 0.0377(19) 0.0367(18) -0.0014(14) 0.0025(14) 0.0000(14)
C61 0.0319(17) 0.042(2) 0.046(2) 0.0022(16) 0.0125(15) 0.0009(14)
C51 0.043(2) 0.049(2) 0.0407(19) 0.0061(17) 0.0139(16) 0.0058(16)
C56 0.044(2) 0.053(2) 0.0358(18) 0.0061(16) 0.0111(16) -0.0050(17)
C63 0.0386(18) 0.0413(19) 0.0339(17) 0.0031(14) 0.0101(14) 0.0037(15)
C62 0.0355(18) 0.044(2) 0.0383(18) 0.0022(15) 0.0098(14) 0.0053(15)
C5 0.0407(19) 0.0395(19) 0.0362(18) 0.0010(14) 0.0151(15) 0.0033(15)
C9A 0.0310(17) 0.046(2) 0.0349(17) 0.0034(15) 0.0064(14) 0.0062(14)
C15 0.0321(17) 0.045(2) 0.043(2) -0.0016(15) 0.0083(15) 0.0007(14)
C17 0.0398(19) 0.048(2) 0.0389(19) 0.0010(16) 0.0087(15) 0.0002(16)
C14 0.0370(18) 0.045(2) 0.0411(19) 0.0006(16) 0.0099(15) -0.0034(15)
C21 0.0410(19) 0.046(2) 0.0360(18) -0.0020(15) 0.0084(15) -0.0059(16)
C71 0.045(2) 0.047(2) 0.041(2) -0.0041(17) 0.0123(16) -0.0033(16)
C11 0.0332(18) 0.045(2) 0.045(2) 0.0048(16) 0.0090(15) -0.0025(15)
C20 0.044(2) 0.046(2) 0.044(2) 0.0067(17) 0.0037(16) -0.0055(16)
C4 0.0385(19) 0.049(2) 0.0359(18) 0.0041(15) 0.0143(15) 0.0036(15)
C64 0.0314(17) 0.047(2) 0.0436(19) 0.0055(16) 0.0110(15) -0.0005(15)
C55 0.0384(19) 0.044(2) 0.0392(19) 0.0046(15) 0.0058(15) -0.0039(15)
C7 0.0383(19) 0.050(2) 0.0362(18) -0.0034(15) 0.0065(15) -0.0001(15)
C68 0.055(2) 0.045(2) 0.042(2) 0.0046(17) 0.0158(17) 0.0040(18)
C2 0.0353(19) 0.061(3) 0.0378(19) -0.0032(17) 0.0029(15) 0.0034(17)
C6 0.0379(18) 0.042(2) 0.0390(19) -0.0054(15) 0.0110(15) -0.0039(15)
C57 0.0381(19) 0.057(2) 0.0383(19) -0.0004(17) 0.0147(15) -0.0024(16)
C12 0.0302(17) 0.0414(19) 0.047(2) 0.0023(16) 0.0122(15) 0.0026(14)
C67 0.043(2) 0.045(2) 0.0397(19) 0.0003(16) 0.0109(16) 0.0025(16)
C53 0.0380(19) 0.055(2) 0.041(2) -0.0132(17) 0.0070(16) -0.0016(16)
C52 0.045(2) 0.055(2) 0.0360(19) -0.0042(17) 0.0155(16) 0.0012(17)
C65 0.0353(18) 0.044(2) 0.049(2) 0.0063(16) 0.0118(16) 0.0045(15)
C58 0.0400(19) 0.044(2) 0.042(2) 0.0010(16) 0.0141(16) 0.0015(15)
C18 0.044(2) 0.044(2) 0.049(2) -0.0087(18) 0.0090(17) -0.0025(16)
C70 0.047(2) 0.045(2) 0.054(2) -0.0075(18) 0.0141(18) -0.0045(17)
C1 0.0370(19) 0.046(2) 0.044(2) -0.0031(16) 0.0066(16) 0.0014(15)
O2M 0.085(3) 0.080(3) 0.068(2) 0.002(2) 0.017(2) 0.009(2)
C1M 0.089(4) 0.100(5) 0.054(3) 0.004(3) 0.023(3) -0.008(3)
O52M 0.092(3) 0.092(3) 0.068(2) -0.004(2) 0.014(2) -0.009(2)
C51M 0.094(4) 0.103(5) 0.055(3) 0.002(3) -0.005(3) 0.004(4)

loop_
_atom_type_symbol
_atom_type_description
_atom_type_scat_dispersion_real
_atom_type_scat_dispersion_imag
_atom_type_scat_source
C C 0.0181 0.0091 'International Tables Vol C Tables 4.2.6.8 and 6.1.1.4'
H H 0.0000 0.0000 'International Tables Vol C Tables 4.2.6.8 and 6.1.1.4'
Cl Cl 0.3639 0.7018 'International Tables Vol C Tables 4.2.6.8 and 6.1.1.4'
N N 0.0311 0.0180 'International Tables Vol C Tables 4.2.6.8 and 6.1.1.4'
O O 0.0492 0.0322 'International Tables Vol C Tables 4.2.6.8 and 6.1.1.4'

loop_
_geom_angle_atom_site_label_1
_geom_angle_atom_site_label_2
_geom_angle_atom_site_label_3
_geom_angle
_geom_angle_site_symmetry_1
_geom_angle_site_symmetry_3
_geom_angle_publ_flag
C8A N9 C9A 108.2(3) . . ?
C8A N9 C10 125.8(3) . . ?
C9A N9 C10 124.7(3) . . ?
C18 N19 C20 121.7(4) . . ?
C18 N19 H19 119.1 . . ?
C20 N19 H19 119.1 . . ?
C70 N69 C68 122.6(4) . . ?
C70 N69 H69 114(3) . . ?
C68 N69 H69 123(3) . . ?
C59A N59 C58A 108.9(3) . . ?
C59A N59 C60 124.8(3) . . ?
C58A N59 C60 125.8(3) . . ?
C54 C54A C59A 119.5(3) . . ?
C54 C54A C54B 133.3(4) . . ?
C59A C54A C54B 107.2(3) . . ?
C5 C4B C8A 119.6(3) . . ?
C5 C4B C4A 133.5(3) . . ?
C8A C4B C4A 106.8(3) . . ?
C7 C8 C8A 117.5(4) . . ?
C7 C8 H8 121.3 . . ?
C8A C8 H8 121.3 . . ?
C55 C54B C58A 119.7(4) . . ?
C55 C54B C54A 133.6(4) . . ?
C58A C54B C54A 106.6(3) . . ?
N59 C59A C51 129.7(4) . . ?
N59 C59A C54A 108.6(3) . . ?
C51 C59A C54A 121.7(3) . . ?
C15 C10 C11 119.9(3) . . ?
C15 C10 N9 120.2(3) . . ?
C11 C10 N9 119.8(3) . . ?
N9 C8A C8 129.7(3) . . ?
N9 C8A C4B 108.9(3) . . ?
C8 C8A C4B 121.4(3) . . ?
C71 C66 C67 117.2(4) . . ?
C71 C66 C63 121.8(3) . . ?
C67 C66 C63 121.0(3) . . ?
C17 C16 C21 118.0(4) . . ?
C17 C16 C13 121.3(3) . . ?
C21 C16 C13 120.6(3) . . ?
C14 C13 C12 118.6(4) . . ?
C14 C13 C16 121.5(3) . . ?
C12 C13 C16 120.0(3) . . ?
C58 C58A N59 129.5(4) . . ?
C58 C58A C54B 121.6(3) . . ?
N59 C58A C54B 108.8(3) . . ?
C4 C3 C2 120.9(4) . . ?
C4 C3 H3 119.6 . . ?
C2 C3 H3 119.6 . . ?
C9A C4A C4 120.2(3) . . ?
C9A C4A C4B 106.9(3) . . ?
C4 C4A C4B 132.9(4) . . ?
C65 C60 C61 119.9(4) . . ?
C65 C60 N59 119.9(3) . . ?
C61 C60 N59 120.2(3) . . ?
C53 C54 C54A 118.2(4) . . ?
C53 C54 H54 120.9 . . ?
C54A C54 H54 120.9 . . ?
C62 C61 C60 119.8(4) . . ?
C62 C61 H61 120.1 . . ?
C60 C61 H61 120.1 . . ?
C52 C51 C59A 117.3(4) . . ?
C52 C51 H51 121.4 . . ?
C59A C51 H51 121.4 . . ?
C55 C56 C57 120.2(4) . . ?
C55 C56 H56 119.9 . . ?
C57 C56 H56 119.9 . . ?
C62 C63 C64 118.9(4) . . ?
C62 C63 C66 121.5(3) . . ?
C64 C63 C66 119.5(3) . . ?
C61 C62 C63 120.7(3) . . ?
C61 C62 H62 119.6 . . ?
C63 C62 H62 119.6 . . ?
C6 C5 C4B 118.5(3) . . ?
C6 C5 H5 120.8 . . ?
C4B C5 H5 120.8 . . ?
C4A C9A N9 109.2(3) . . ?
C4A C9A C1 122.0(3) . . ?
N9 C9A C1 128.8(4) . . ?
C14 C15 C10 120.1(3) . . ?
C14 C15 H15 120.0 . . ?
C10 C15 H15 120.0 . . ?
C18 C17 C16 119.9(4) . . ?
C18 C17 H17 120.0 . . ?
C16 C17 H17 120.0 . . ?
C15 C14 C13 120.5(4) . . ?
C15 C14 H14 119.7 . . ?
C13 C14 H14 119.7 . . ?
C20 C21 C16 119.8(4) . . ?
C20 C21 H21 120.1 . . ?
C16 C21 H21 120.1 . . ?
C70 C71 C66 120.4(4) . . ?
C70 C71 H71 119.8 . . ?
C66 C71 H71 119.8 . . ?
C12 C11 C10 119.8(3) . . ?
C12 C11 H11 120.1 . . ?
C10 C11 H11 120.1 . . ?
N19 C20 C21 119.9(4) . . ?
N19 C20 H20 120.1 . . ?
C21 C20 H20 120.1 . . ?
C3 C4 C4A 118.5(4) . . ?
C3 C4 H4 120.7 . . ?
C4A C4 H4 120.7 . . ?
C65 C64 C63 120.8(4) . . ?
C65 C64 H64 119.6 . . ?
C63 C64 H64 119.6 . . ?
C56 C55 C54B 119.1(4) . . ?
C56 C55 H55 120.5 . . ?
C54B C55 H55 120.5 . . ?
C8 C7 C6 122.4(4) . . ?
C8 C7 H7 118.8 . . ?
C6 C7 H7 118.8 . . ?
N69 C68 C67 119.2(4) . . ?
N69 C68 H68 120.4 . . ?
C67 C68 H68 120.4 . . ?
C1 C2 C3 122.0(4) . . ?
C1 C2 H2 119.0 . . ?
C3 C2 H2 119.0 . . ?
C5 C6 C7 120.6(4) . . ?
C5 C6 H6 119.7 . . ?
C7 C6 H6 119.7 . . ?
C58 C57 C56 122.2(4) . . ?
C58 C57 H57 118.9 . . ?
C56 C57 H57 118.9 . . ?
C11 C12 C13 121.0(3) . . ?
C11 C12 H12 119.5 . . ?
C13 C12 H12 119.5 . . ?
C68 C67 C66 120.0(4) . . ?
C68 C67 H67 120.0 . . ?
C66 C67 H67 120.0 . . ?
C52 C53 C54 120.7(4) . . ?
C52 C53 H53 119.7 . . ?
C54 C53 H53 119.7 . . ?
C51 C52 C53 122.5(4) . . ?
C51 C52 H52 118.7 . . ?
C53 C52 H52 118.7 . . ?
C64 C65 C60 119.9(4) . . ?
C64 C65 H65 120.1 . . ?
C60 C65 H65 120.1 . . ?
C57 C58 C58A 117.1(4) . . ?
C57 C58 H58 121.5 . . ?
C58A C58 H58 121.5 . . ?
N19 C18 C17 120.6(4) . . ?
N19 C18 H18 119.7 . . ?
C17 C18 H18 119.7 . . ?
N69 C70 C71 120.6(4) . . ?
N69 C70 H70 119.7 . . ?
C71 C70 H70 119.7 . . ?
C2 C1 C9A 116.4(4) . . ?
C2 C1 H1 121.8 . . ?
C9A C1 H1 121.8 . . ?
C1M O2M H2M 109.0 . . ?
O2M C1M H1MA 109.5 . . ?
O2M C1M H1MB 109.5 . . ?
H1MA C1M H1MB 109.5 . . ?
O2M C1M H1MC 109.5 . . ?
H1MA C1M H1MC 109.5 . . ?
H1MB C1M H1MC 109.5 . . ?
C51M O52M H52M 109.0 . . ?
O52M C51M H51A 109.5 . . ?
O52M C51M H51B 109.5 . . ?
H51A C51M H51B 109.5 . . ?
O52M C51M H51C 109.5 . . ?
H51A C51M H51C 109.5 . . ?
H51B C51M H51C 109.5 . . ?

loop_
_geom_bond_atom_site_label_1
_geom_bond_atom_site_label_2
_geom_bond_distance
_geom_bond_site_symmetry_2
_geom_bond_publ_flag
N9 C8A 1.391(5) . ?
N9 C9A 1.401(4) . ?
N9 C10 1.429(5) . ?
N19 C18 1.334(5) . ?
N19 C20 1.347(5) . ?
N19 H19 0.8600 . ?
N69 C70 1.329(6) . ?
N69 C68 1.332(6) . ?
N69 H69 0.88(5) . ?
N59 C59A 1.385(5) . ?
N59 C58A 1.396(5) . ?
N59 C60 1.431(5) . ?
C54A C54 1.405(5) . ?
C54A C59A 1.415(5) . ?
C54A C54B 1.441(5) . ?
C4B C5 1.406(5) . ?
C4B C8A 1.409(5) . ?
C4B C4A 1.448(5) . ?
C8 C7 1.373(5) . ?
C8 C8A 1.399(5) . ?
C8 H8 0.9300 . ?
C54B C55 1.389(5) . ?
C54B C58A 1.411(5) . ?
C59A C51 1.389(5) . ?
C10 C15 1.392(5) . ?
C10 C11 1.393(5) . ?
C66 C71 1.398(5) . ?
C66 C67 1.403(5) . ?
C66 C63 1.474(5) . ?
C16 C17 1.389(5) . ?
C16 C21 1.406(5) . ?
C16 C13 1.477(5) . ?
C13 C14 1.396(5) . ?
C13 C12 1.406(5) . ?
C58A C58 1.395(5) . ?
C3 C4 1.380(6) . ?
C3 C2 1.394(6) . ?
C3 H3 0.9300 . ?
C4A C9A 1.396(5) . ?
C4A C4 1.396(5) . ?
C60 C65 1.391(5) . ?
C60 C61 1.396(5) . ?
C54 C53 1.391(5) . ?
C54 H54 0.9300 . ?
C61 C62 1.383(5) . ?
C61 H61 0.9300 . ?
C51 C52 1.378(6) . ?
C51 H51 0.9300 . ?
C56 C55 1.387(6) . ?
C56 C57 1.397(6) . ?
C56 H56 0.9300 . ?
C63 C62 1.388(5) . ?
C63 C64 1.401(5) . ?
C62 H62 0.9300 . ?
C5 C6 1.389(5) . ?
C5 H5 0.9300 . ?
C9A C1 1.404(5) . ?
C15 C14 1.388(5) . ?
C15 H15 0.9300 . ?
C17 C18 1.364(6) . ?
C17 H17 0.9300 . ?
C14 H14 0.9300 . ?
C21 C20 1.369(6) . ?
C21 H21 0.9300 . ?
C71 C70 1.358(6) . ?
C71 H71 0.9300 . ?
C11 C12 1.376(5) . ?
C11 H11 0.9300 . ?
C20 H20 0.9300 . ?
C4 H4 0.9300 . ?
C64 C65 1.376(5) . ?
C64 H64 0.9300 . ?
C55 H55 0.9300 . ?
C7 C6 1.391(6) . ?
C7 H7 0.9300 . ?
C68 C67 1.389(6) . ?
C68 H68 0.9300 . ?
C2 C1 1.392(6) . ?
C2 H2 0.9300 . ?
C6 H6 0.9300 . ?
C57 C58 1.382(5) . ?
C57 H57 0.9300 . ?
C12 H12 0.9300 . ?
C67 H67 0.9300 . ?
C53 C52 1.387(6) . ?
C53 H53 0.9300 . ?
C52 H52 0.9300 . ?
C65 H65 0.9300 . ?
C58 H58 0.9300 . ?
C18 H18 0.9300 . ?
C70 H70 0.9300 . ?
C1 H1 0.9300 . ?
O2M C1M 1.387(7) . ?
O2M H2M 0.8621 . ?
C1M H1MA 0.9600 . ?
C1M H1MB 0.9600 . ?
C1M H1MC 0.9600 . ?
O52M C51M 1.393(7) . ?
O52M H52M 0.9602 . ?
C51M H51A 0.9600 . ?
C51M H51B 0.9600 . ?
C51M H51C 0.9600 . ?

loop_
_geom_torsion_atom_site_label_1
_geom_torsion_atom_site_label_2
_geom_torsion_atom_site_label_3
_geom_torsion_atom_site_label_4
_geom_torsion
_geom_torsion_site_symmetry_1
_geom_torsion_site_symmetry_2
_geom_torsion_site_symmetry_3
_geom_torsion_site_symmetry_4
_geom_torsion_publ_flag
C54 C54A C54B C55 3.4(7) . . . . ?
C59A C54A C54B C55 -176.5(4) . . . . ?
C54 C54A C54B C58A -178.7(4) . . . . ?
C59A C54A C54B C58A 1.4(4) . . . . ?
C58A N59 C59A C51 179.5(4) . . . . ?
C60 N59 C59A C51 -7.9(6) . . . . ?
C58A N59 C59A C54A 0.6(4) . . . . ?
C60 N59 C59A C54A 173.1(3) . . . . ?
C54 C54A C59A N59 178.9(3) . . . . ?
C54B C54A C59A N59 -1.2(4) . . . . ?
C54 C54A C59A C51 -0.2(5) . . . . ?
C54B C54A C59A C51 179.7(3) . . . . ?
C8A N9 C10 C15 -132.9(4) . . . . ?
C9A N9 C10 C15 61.7(5) . . . . ?
C8A N9 C10 C11 47.1(5) . . . . ?
C9A N9 C10 C11 -118.3(4) . . . . ?
C9A N9 C8A C8 -179.7(4) . . . . ?
C10 N9 C8A C8 12.9(6) . . . . ?
C9A N9 C8A C4B -1.6(4) . . . . ?
C10 N9 C8A C4B -168.9(3) . . . . ?
C7 C8 C8A N9 177.2(4) . . . . ?
C7 C8 C8A C4B -0.8(5) . . . . ?
C5 C4B C8A N9 -178.3(3) . . . . ?
C4A C4B C8A N9 1.5(4) . . . . ?
C5 C4B C8A C8 0.0(5) . . . . ?
C4A C4B C8A C8 179.8(3) . . . . ?
C17 C16 C13 C14 -139.9(4) . . . . ?
C21 C16 C13 C14 40.0(5) . . . . ?
C17 C16 C13 C12 39.6(5) . . . . ?
C21 C16 C13 C12 -140.5(4) . . . . ?
C59A N59 C58A C58 177.9(4) . . . . ?
C60 N59 C58A C58 5.5(6) . . . . ?
C59A N59 C58A C54B 0.4(4) . . . . ?
C60 N59 C58A C54B -172.1(3) . . . . ?
C55 C54B C58A C58 -0.6(6) . . . . ?
C54A C54B C58A C58 -178.9(3) . . . . ?
C55 C54B C58A N59 177.2(3) . . . . ?
C54A C54B C58A N59 -1.1(4) . . . . ?
C5 C4B C4A C9A 178.9(4) . . . . ?
C8A C4B C4A C9A -0.9(4) . . . . ?
C5 C4B C4A C4 -3.9(7) . . . . ?
C8A C4B C4A C4 176.3(4) . . . . ?
C59A N59 C60 C65 -51.9(5) . . . . ?
C58A N59 C60 C65 119.4(4) . . . . ?
C59A N59 C60 C61 128.2(4) . . . . ?
C58A N59 C60 C61 -60.6(5) . . . . ?
C59A C54A C54 C53 -0.6(5) . . . . ?
C54B C54A C54 C53 179.5(4) . . . . ?
C65 C60 C61 C62 -0.6(6) . . . . ?
N59 C60 C61 C62 179.3(3) . . . . ?
N59 C59A C51 C52 -177.7(4) . . . . ?
C54A C59A C51 C52 1.2(6) . . . . ?
C71 C66 C63 C62 142.3(4) . . . . ?
C67 C66 C63 C62 -39.2(5) . . . . ?
C71 C66 C63 C64 -40.0(5) . . . . ?
C67 C66 C63 C64 138.6(4) . . . . ?
C60 C61 C62 C63 -0.4(6) . . . . ?
C64 C63 C62 C61 0.8(6) . . . . ?
C66 C63 C62 C61 178.5(3) . . . . ?
C8A C4B C5 C6 0.6(5) . . . . ?
C4A C4B C5 C6 -179.2(4) . . . . ?
C4 C4A C9A N9 -177.7(3) . . . . ?
C4B C4A C9A N9 0.0(4) . . . . ?
C4 C4A C9A C1 0.3(5) . . . . ?
C4B C4A C9A C1 178.0(3) . . . . ?
C8A N9 C9A C4A 1.0(4) . . . . ?
C10 N9 C9A C4A 168.5(3) . . . . ?
C8A N9 C9A C1 -176.9(4) . . . . ?
C10 N9 C9A C1 -9.3(6) . . . . ?
C11 C10 C15 C14 1.4(6) . . . . ?
N9 C10 C15 C14 -178.6(3) . . . . ?
C21 C16 C17 C18 1.6(6) . . . . ?
C13 C16 C17 C18 -178.5(4) . . . . ?
C10 C15 C14 C13 -0.2(6) . . . . ?
C12 C13 C14 C15 -1.0(6) . . . . ?
C16 C13 C14 C15 178.6(3) . . . . ?
C17 C16 C21 C20 -2.4(5) . . . . ?
C13 C16 C21 C20 177.7(3) . . . . ?
C67 C66 C71 C70 -2.2(6) . . . . ?
C63 C66 C71 C70 176.4(4) . . . . ?
C15 C10 C11 C12 -1.5(6) . . . . ?
N9 C10 C11 C12 178.6(3) . . . . ?
C18 N19 C20 C21 -0.1(6) . . . . ?
C16 C21 C20 N19 1.6(6) . . . . ?
C2 C3 C4 C4A 0.7(6) . . . . ?
C9A C4A C4 C3 -0.3(5) . . . . ?
C4B C4A C4 C3 -177.2(4) . . . . ?
C62 C63 C64 C65 -0.2(6) . . . . ?
C66 C63 C64 C65 -178.0(4) . . . . ?
C57 C56 C55 C54B -0.6(6) . . . . ?
C58A C54B C55 C56 0.6(5) . . . . ?
C54A C54B C55 C56 178.3(4) . . . . ?
C8A C8 C7 C6 1.0(6) . . . . ?
C70 N69 C68 C67 -1.6(6) . . . . ?
C4 C3 C2 C1 -1.1(6) . . . . ?
C4B C5 C6 C7 -0.4(5) . . . . ?
C8 C7 C6 C5 -0.4(6) . . . . ?
C55 C56 C57 C58 0.5(6) . . . . ?
C10 C11 C12 C13 0.3(6) . . . . ?
C14 C13 C12 C11 1.0(6) . . . . ?
C16 C13 C12 C11 -178.6(4) . . . . ?
N69 C68 C67 C66 -1.3(6) . . . . ?
C71 C66 C67 C68 3.1(5) . . . . ?
C63 C66 C67 C68 -175.5(3) . . . . ?
C54A C54 C53 C52 0.4(5) . . . . ?
C59A C51 C52 C53 -1.3(6) . . . . ?
C54 C53 C52 C51 0.6(6) . . . . ?
C63 C64 C65 C60 -0.8(6) . . . . ?
C61 C60 C65 C64 1.2(6) . . . . ?
N59 C60 C65 C64 -178.7(3) . . . . ?
C56 C57 C58 C58A -0.5(6) . . . . ?
N59 C58A C58 C57 -176.7(4) . . . . ?
C54B C58A C58 C57 0.6(6) . . . . ?
C20 N19 C18 C17 -0.7(6) . . . . ?
C16 C17 C18 N19 -0.1(6) . . . . ?
C68 N69 C70 C71 2.5(6) . . . . ?
C66 C71 C70 N69 -0.5(6) . . . . ?
C3 C2 C1 C9A 1.1(6) . . . . ?
C4A C9A C1 C2 -0.7(6) . . . . ?
N9 C9A C1 C2 176.9(4) . . . . ?
